data_2217386
loop_
_publ_author_name
'Chun-Yan Ma'
'Wen-Dong Song'
'Dan-Li Xi'

_publ_section_title
;
 Poly[[aqua(1-naphthylacetato)cadmium(II)]-\m~3~-pyridin-3-olato]
;
_journal_coeditor_code ZL2087
_journal_issue 1
_journal_name_full 'Acta Crystallographica Section E'
_journal_page_first m31
_journal_page_last m31
_journal_paper_doi 10.1107/S1600536807062332
_journal_volume 64
_journal_year 2008
_chemical_formula_iupac '[Cd (C5 H4 N O) (C12 H9 O2) (H2 O)]'
_chemical_formula_moiety 'C17 H15 Cd N O4'
_chemical_formula_sum 'C17 H15 Cd N O4'
_chemical_formula_weight 409.70
_chemical_name_systematic
;
Poly[[aqua(1-naphthylacetato)cadmium(II)]-\m~3~-pyridin-3-olato]
;
_space_group_IT_number 14
_symmetry_cell_setting monoclinic
_symmetry_space_group_name_Hall '-P 2ybc'
_symmetry_space_group_name_H-M 'P 1 21/c 1'
_atom_sites_solution_hydrogens geom
_atom_sites_solution_primary direct
_atom_sites_solution_secondary difmap
_audit_creation_method SHELXL-97
_cell_angle_alpha 90.00
_cell_angle_beta 95.9280(10)
_cell_angle_gamma 90.00
_cell_formula_units_Z 4
_cell_length_a 14.978(2)
_cell_length_b 6.73240(10)
_cell_length_c 15.729(2)
_cell_measurement_reflns_used 3600
_cell_measurement_temperature 296(2)
_cell_measurement_theta_max 28.00
_cell_measurement_theta_min 1.36
_cell_volume 1577.6(3)
_computing_cell_refinement 'SAINT (Bruker, 2004)'
_computing_data_collection 'APEX2 (Bruker, 2004)'
_computing_data_reduction SAINT
_computing_molecular_graphics 'SHELXTL (Bruker, 2004)'
_computing_publication_material SHELXTL
_computing_structure_refinement 'SHELXL97 (Sheldrick, 1997)'
_computing_structure_solution 'SHELXS97 (Sheldrick, 1997)'
_diffrn_ambient_temperature 296(2)
_diffrn_measured_fraction_theta_full 0.997
_diffrn_measured_fraction_theta_max 0.997
_diffrn_measurement_device_type 'Bruker APEXII area-detector diffractometer'
_diffrn_measurement_method '\f and \w scan'
_diffrn_radiation_monochromator graphite
_diffrn_radiation_source 'fine-focus sealed tube'
_diffrn_radiation_type MoK\a
_diffrn_radiation_wavelength 0.71073
_diffrn_reflns_av_R_equivalents 0.0225
_diffrn_reflns_av_sigmaI/netI 0.0200
_diffrn_reflns_limit_h_max 19
_diffrn_reflns_limit_h_min -19
_diffrn_reflns_limit_k_max 8
_diffrn_reflns_limit_k_min -8
_diffrn_reflns_limit_l_max 19
_diffrn_reflns_limit_l_min -20
_diffrn_reflns_number 16642
_diffrn_reflns_theta_full 27.50
_diffrn_reflns_theta_max 27.50
_diffrn_reflns_theta_min 2.60
_diffrn_standards_interval_count 0
_diffrn_standards_interval_time 0
_diffrn_standards_number 0
_exptl_absorpt_coefficient_mu 1.403
_exptl_absorpt_correction_T_max 0.7566
_exptl_absorpt_correction_T_min 0.7017
_exptl_absorpt_correction_type multi-scan
_exptl_absorpt_process_details '(SADABS; Sheldrick, 1996)'
_exptl_crystal_colour colorless
_exptl_crystal_density_diffrn 1.725
_exptl_crystal_density_method 'not measured'
_exptl_crystal_description block
_exptl_crystal_F_000 816
_exptl_crystal_size_max 0.26
_exptl_crystal_size_mid 0.23
_exptl_crystal_size_min 0.20
_refine_diff_density_max 1.251
_refine_diff_density_min -0.380
_refine_ls_extinction_method none
_refine_ls_goodness_of_fit_ref 1.053
_refine_ls_hydrogen_treatment mixed
_refine_ls_matrix_type full
_refine_ls_number_parameters 214
_refine_ls_number_reflns 3617
_refine_ls_number_restraints 0
_refine_ls_restrained_S_all 1.053
_refine_ls_R_factor_all 0.0316
_refine_ls_R_factor_gt 0.0263
_refine_ls_shift/su_max 0.001
_refine_ls_shift/su_mean 0.000
_refine_ls_structure_factor_coef Fsqd
_refine_ls_weighting_details 'calc w=1/[\s^2^(Fo^2^)+(0.0338P)^2^+0.9831P] where P=(Fo^2^+2Fc^2^)/3'
_refine_ls_weighting_scheme calc
_refine_ls_wR_factor_gt 0.0637
_refine_ls_wR_factor_ref 0.0663
_reflns_number_gt 3172
_reflns_number_total 3617
_reflns_threshold_expression I>2\s(I)
_cod_data_source_file zl2087.cif
_cod_data_source_block I
_cod_depositor_comments
;
The following automatic conversions were performed:
'_symmetry_cell_setting' value 'Monoclinic' changed to 'monoclinic'
according to '/home/saulius/struct/CIF-dictionaries/cif_core.dic'
dictionary named 'cif_core.dic' version 2.4.1 from 2010-06-29.

Automatic conversion script
Id: cif_fix_enum 1527 2010-12-29 10:47:43Z saulius 

The following automatic conversions were performed:

'_symmetry_cell_setting' value 'Monoclinic' changed to 'monoclinic'
according to /home/saulius/struct/CIF-dictionaries/cif_core.dic
dictionary named 'cif_core.dic' version 2.4.1 from 2010-06-29.

Automatic conversion script
Id: cif_fix_values 1715 2011-07-08 13:25:40Z adriana 
;
_cod_original_sg_symbol_H-M 'P 21/c'
_cod_database_code 2217386
_cod_database_fobs_code 2217386

loop_
_symmetry_equiv_pos_as_xyz
'x, y, z'
'-x, y+1/2, -z+1/2'
'-x, -y, -z'
'x, -y-1/2, z-1/2'

loop_
_atom_site_type_symbol
_atom_site_label
_atom_site_fract_x
_atom_site_fract_y
_atom_site_fract_z
_atom_site_U_iso_or_equiv
_atom_site_adp_type
_atom_site_calc_flag
_atom_site_refinement_flags
_atom_site_occupancy
C C1 0.34909(17) 0.9822(4) 0.28171(15) 0.0352(5) Uani d . 1
C C2 0.26353(19) 0.9927(5) 0.22167(19) 0.0473(7) Uani d . 1
H H2A 0.2339 1.1180 0.2305 0.057 Uiso calc R 1
H H2B 0.2789 0.9909 0.1632 0.057 Uiso calc R 1
C C3 0.19905(18) 0.8260(4) 0.23315(17) 0.0443(6) Uani d . 1
C C4 0.1889(2) 0.6728(6) 0.1757(2) 0.0636(9) Uani d . 1
H H4 0.2194 0.6762 0.1272 0.076 Uiso calc R 1
C C5 0.1329(3) 0.5102(7) 0.1888(3) 0.0839(13) Uani d . 1
H H5 0.1263 0.4091 0.1484 0.101 Uiso calc R 1
C C6 0.0885(3) 0.4986(7) 0.2594(3) 0.0826(13) Uani d . 1
H H6 0.0526 0.3890 0.2677 0.099 Uiso calc R 1
C C7 0.0967(2) 0.6536(6) 0.3206(2) 0.0606(9) Uani d . 1
C C8 0.0526(2) 0.6468(8) 0.3968(3) 0.0859(15) Uani d . 1
H H8 0.0160 0.5394 0.4069 0.103 Uiso calc R 1
C C9 0.0640(3) 0.7988(9) 0.4553(3) 0.0905(15) Uani d . 1
H H9 0.0370 0.7910 0.5058 0.109 Uiso calc R 1
C C10 0.1148(3) 0.9617(8) 0.4398(3) 0.0819(13) Uani d . 1
H H10 0.1197 1.0653 0.4791 0.098 Uiso calc R 1
C C11 0.1578(2) 0.9751(6) 0.3689(2) 0.0574(8) Uani d . 1
H H11 0.1923 1.0868 0.3602 0.069 Uiso calc R 1
C C12 0.15083(17) 0.8184(5) 0.30670(18) 0.0453(7) Uani d . 1
C C13 0.39701(15) 0.6800(3) 0.52212(14) 0.0283(5) Uani d . 1
C C14 0.31557(17) 0.6297(4) 0.47649(16) 0.0375(6) Uani d . 1
H H14 0.2826 0.7252 0.4441 0.045 Uiso calc R 1
C C15 0.28404(19) 0.4379(4) 0.47949(19) 0.0443(7) Uani d . 1
H H15 0.2294 0.4039 0.4496 0.053 Uiso calc R 1
C C16 0.33343(17) 0.2974(4) 0.52667(17) 0.0390(6) Uani d . 1
H H16 0.3123 0.1675 0.5272 0.047 Uiso calc R 1
C C17 0.44164(16) 0.5292(3) 0.57099(15) 0.0294(5) Uani d . 1
H H17 0.4948 0.5605 0.6042 0.035 Uiso calc R 1
Cd Cd1 0.501556(11) 0.93285(2) 0.390115(10) 0.03064(7) Uani d . 1
H H1W 0.608(2) 1.071(5) 0.266(2) 0.046 Uiso d . 1
H H2W 0.606(2) 0.888(5) 0.259(2) 0.046 Uiso d . 1
N N1 0.41152(13) 0.3429(3) 0.57215(13) 0.0322(4) Uani d . 1
O O1 0.38196(12) 0.8145(3) 0.30183(11) 0.0405(4) Uani d . 1
O O2 0.38678(13) 1.1377(3) 0.31050(12) 0.0461(5) Uani d . 1
O O3 0.43274(12) 0.8600(2) 0.51500(10) 0.0336(4) Uani d . 1
O O1W 0.59985(17) 0.9759(3) 0.28914(15) 0.0538(6) Uani d . 1

loop_
_atom_site_aniso_label
_atom_site_aniso_U_11
_atom_site_aniso_U_22
_atom_site_aniso_U_33
_atom_site_aniso_U_12
_atom_site_aniso_U_13
_atom_site_aniso_U_23
C1 0.0388(13) 0.0376(14) 0.0295(12) -0.0037(11) 0.0055(10) 0.0013(10)
C2 0.0433(16) 0.0557(17) 0.0421(15) -0.0011(14) 0.0006(12) 0.0119(13)
C3 0.0384(14) 0.0509(17) 0.0413(14) 0.0002(12) -0.0062(11) 0.0040(13)
C4 0.059(2) 0.074(2) 0.0542(19) -0.0033(18) -0.0098(15) -0.0115(18)
C5 0.084(3) 0.067(3) 0.091(3) -0.006(2) -0.034(2) -0.020(2)
C6 0.058(2) 0.069(3) 0.113(4) -0.020(2) -0.028(2) 0.024(3)
C7 0.0343(15) 0.066(2) 0.078(2) 0.0005(15) -0.0060(14) 0.0297(19)
C8 0.046(2) 0.098(3) 0.114(4) 0.005(2) 0.010(2) 0.061(3)
C9 0.070(3) 0.120(4) 0.086(3) 0.035(3) 0.029(2) 0.033(3)
C10 0.076(3) 0.107(4) 0.066(2) 0.041(3) 0.023(2) 0.007(2)
C11 0.0521(18) 0.066(2) 0.0543(18) 0.0172(16) 0.0045(14) 0.0037(16)
C12 0.0305(13) 0.0558(18) 0.0483(15) 0.0071(12) -0.0029(11) 0.0138(14)
C13 0.0357(12) 0.0211(11) 0.0292(11) 0.0019(9) 0.0077(9) -0.0005(9)
C14 0.0401(14) 0.0289(12) 0.0424(14) 0.0044(11) -0.0017(11) 0.0044(11)
C15 0.0377(14) 0.0361(15) 0.0565(17) -0.0050(11) -0.0071(12) 0.0001(12)
C16 0.0413(14) 0.0245(12) 0.0507(15) -0.0028(11) 0.0024(11) -0.0003(11)
C17 0.0320(12) 0.0282(12) 0.0279(11) 0.0010(9) 0.0024(9) -0.0002(9)
Cd1 0.03952(11) 0.02275(10) 0.02918(10) 0.00089(7) 0.00128(7) 0.00151(7)
N1 0.0343(10) 0.0251(10) 0.0377(11) 0.0015(8) 0.0070(8) 0.0028(8)
O1 0.0458(10) 0.0308(10) 0.0429(10) -0.0008(8) -0.0043(8) -0.0026(8)
O2 0.0555(12) 0.0311(10) 0.0503(11) -0.0001(9) -0.0017(9) 0.0001(9)
O3 0.0463(10) 0.0218(8) 0.0331(8) -0.0039(7) 0.0058(7) 0.0011(7)
O1W 0.0822(16) 0.0294(11) 0.0547(14) -0.0012(11) 0.0306(12) 0.0036(9)

loop_
_atom_type_symbol
_atom_type_description
_atom_type_scat_dispersion_real
_atom_type_scat_dispersion_imag
_atom_type_scat_source
C C 0.0033 0.0016 'International Tables Vol C Tables 4.2.6.8 and 6.1.1.4'
H H 0.0000 0.0000 'International Tables Vol C Tables 4.2.6.8 and 6.1.1.4'
Cd Cd -0.8075 1.2024 'International Tables Vol C Tables 4.2.6.8 and 6.1.1.4'
N N 0.0061 0.0033 'International Tables Vol C Tables 4.2.6.8 and 6.1.1.4'
O O 0.0106 0.0060 'International Tables Vol C Tables 4.2.6.8 and 6.1.1.4'

loop_
_geom_angle_atom_site_label_1
_geom_angle_atom_site_label_2
_geom_angle_atom_site_label_3
_geom_angle_site_symmetry_1
_geom_angle_site_symmetry_3
_geom_angle
O2 C1 O1 . . 120.6(2)
O2 C1 C2 . . 120.5(3)
O1 C1 C2 . . 118.9(2)
C3 C2 C1 . . 113.8(2)
C3 C2 H2A . . 108.8
C1 C2 H2A . . 108.8
C3 C2 H2B . . 108.8
C1 C2 H2B . . 108.8
H2A C2 H2B . . 107.7
C4 C3 C12 . . 118.5(3)
C4 C3 C2 . . 120.8(3)
C12 C3 C2 . . 120.6(3)
C3 C4 C5 . . 121.2(4)
C3 C4 H4 . . 119.4
C5 C4 H4 . . 119.4
C6 C5 C4 . . 121.0(4)
C6 C5 H5 . . 119.5
C4 C5 H5 . . 119.5
C5 C6 C7 . . 119.9(4)
C5 C6 H6 . . 120.0
C7 C6 H6 . . 120.0
C12 C7 C6 . . 119.1(3)
C12 C7 C8 . . 118.8(4)
C6 C7 C8 . . 122.1(4)
C9 C8 C7 . . 120.1(4)
C9 C8 H8 . . 120.0
C7 C8 H8 . . 120.0
C10 C9 C8 . . 120.7(4)
C10 C9 H9 . . 119.7
C8 C9 H9 . . 119.7
C11 C10 C9 . . 121.5(5)
C11 C10 H10 . . 119.3
C9 C10 H10 . . 119.3
C10 C11 C12 . . 120.5(4)
C10 C11 H11 . . 119.8
C12 C11 H11 . . 119.8
C7 C12 C3 . . 120.2(3)
C7 C12 C11 . . 118.5(3)
C3 C12 C11 . . 121.3(3)
O3 C13 C14 . . 121.0(2)
O3 C13 C17 . . 122.1(2)
C14 C13 C17 . . 116.7(2)
C15 C14 C13 . . 119.7(2)
C15 C14 H14 . . 120.1
C13 C14 H14 . . 120.1
C16 C15 C14 . . 119.9(2)
C16 C15 H15 . . 120.1
C14 C15 H15 . . 120.1
N1 C16 C15 . . 121.5(2)
N1 C16 H16 . . 119.2
C15 C16 H16 . . 119.2
N1 C17 C13 . . 123.1(2)
N1 C17 H17 . . 118.4
C13 C17 H17 . . 118.4
O3 Cd1 O1 3_676 . 153.91(7)
O3 Cd1 O1W 3_676 . 96.64(8)
O1 Cd1 O1W . . 98.15(8)
O3 Cd1 N1 3_676 3_666 97.72(7)
O1 Cd1 N1 . 3_666 105.11(7)
O1W Cd1 N1 . 3_666 83.93(8)
O3 Cd1 O3 3_676 . 76.72(7)
O1 Cd1 O3 . . 92.91(6)
O1W Cd1 O3 . . 165.66(8)
N1 Cd1 O3 3_666 . 84.39(6)
O3 Cd1 O2 3_676 . 103.39(7)
O1 Cd1 O2 . . 54.69(6)
O1W Cd1 O2 . . 92.40(8)
N1 Cd1 O2 3_666 . 158.86(7)
O3 Cd1 O2 . . 101.47(6)
C17 N1 C16 . . 119.0(2)
C17 N1 Cd1 . 3_666 125.24(16)
C16 N1 Cd1 . 3_666 112.99(16)
C1 O1 Cd1 . . 95.81(15)
C1 O2 Cd1 . . 88.89(16)
C13 O3 Cd1 . 3_676 132.39(14)
C13 O3 Cd1 . . 118.14(14)
Cd1 O3 Cd1 3_676 . 103.28(7)
Cd1 O1W H1W . . 126(3)
Cd1 O1W H2W . . 117(2)
H1W O1W H2W . . 109(3)

loop_
_geom_bond_atom_site_label_1
_geom_bond_atom_site_label_2
_geom_bond_site_symmetry_2
_geom_bond_distance
C1 O2 . 1.252(3)
C1 O1 . 1.259(3)
C1 C2 . 1.513(4)
C2 C3 . 1.504(4)
C2 H2A . 0.9700
C2 H2B . 0.9700
C3 C4 . 1.369(4)
C3 C12 . 1.427(4)
C4 C5 . 1.406(6)
C4 H4 . 0.9300
C5 C6 . 1.355(6)
C5 H5 . 0.9300
C6 C7 . 1.416(6)
C6 H6 . 0.9300
C7 C12 . 1.405(4)
C7 C8 . 1.428(6)
C8 C9 . 1.375(7)
C8 H8 . 0.9300
C9 C10 . 1.371(7)
C9 H9 . 0.9300
C10 C11 . 1.347(5)
C10 H10 . 0.9300
C11 C12 . 1.435(5)
C11 H11 . 0.9300
C13 O3 . 1.334(3)
C13 C14 . 1.392(3)
C13 C17 . 1.401(3)
C14 C15 . 1.377(4)
C14 H14 . 0.9300
C15 C16 . 1.371(4)
C15 H15 . 0.9300
C16 N1 . 1.342(3)
C16 H16 . 0.9300
C17 N1 . 1.334(3)
C17 H17 . 0.9300
Cd1 O3 3_676 2.1992(17)
Cd1 O1 . 2.2931(17)
Cd1 O1W . 2.293(2)
Cd1 N1 3_666 2.310(2)
Cd1 O3 . 2.3620(16)
Cd1 O2 . 2.4455(19)
N1 Cd1 3_666 2.310(2)
O3 Cd1 3_676 2.1992(17)
O1W H1W . 0.75(3)
O1W H2W . 0.77(3)

loop_
_geom_hbond_atom_site_label_D
_geom_hbond_atom_site_label_H
_geom_hbond_atom_site_label_A
_geom_hbond_site_symmetry_A
_geom_hbond_distance_DH
_geom_hbond_distance_HA
_geom_hbond_distance_DA
_geom_hbond_angle_DHA
O1W H1W O1 2_655 0.75(3) 1.97(3) 2.720(3) 174(4)
O1W H2W O2 2_645 0.77(3) 2.02(3) 2.783(3) 173(3)
